data_4113089
loop_
_publ_author_name
'Alice E. Lurain'
'Aaron Maestri'
'Ann Rowley Kelly'
'Patrick J. Carroll'
'Patrick J. Walsh'

_publ_section_title
;
 Highly Enantio- and Diastereoselective One-Pot Synthesis of Acyclic Epoxy
 Alcohols with Three Contiguous Stereocenters
;
_journal_name_full 'Journal of the American Chemical Society'
_journal_page_first 13608
_journal_page_last 13609
_journal_paper_doi 10.1021/ja046750g
_journal_volume 126
_journal_year 2004
_chemical_formula_sum 'C11 H14 O2'
_chemical_formula_weight 178.22
_space_group_IT_number 19
_symmetry_cell_setting orthorhombic
_symmetry_Int_Tables_number 19
_symmetry_space_group_name_Hall 'P 2ac 2ab'
_symmetry_space_group_name_H-M 'P 21 21 21'
_atom_sites_solution_hydrogens geom
_atom_sites_solution_primary direct
_audit_creation_method SHELXL-97
_cell_angle_alpha 90.00
_cell_angle_beta 90.00
_cell_angle_gamma 90.00
_cell_formula_units_Z 4
_cell_length_a 8.8433(9)
_cell_length_b 19.2251(19)
_cell_length_c 5.7426(5)
_cell_measurement_temperature 143(1)
_cell_volume 976.32(16)
_computing_data_collection 'CrystalClear (Rigaku, 1999)'
_computing_data_reduction 'CrystalClear (Rigaku, 1999)'
_computing_structure_refinement 'SHELXL-97 (Sheldrick, 1997)'
_computing_structure_solution 'SIR97 (Altomare, 1999)'
_diffrn_ambient_temperature 143(1)
_diffrn_measured_fraction_theta_full 0.990
_diffrn_measured_fraction_theta_max 0.990
_diffrn_measurement_device 'CCD Area Detector'
_diffrn_measurement_device_type 'Rigaku Mercury'
_diffrn_measurement_method 'phi and omega rotations'
_diffrn_radiation_monochromator graphite
_diffrn_radiation_source 'rotating anode'
_diffrn_radiation_type MoK\a
_diffrn_radiation_wavelength 0.71069
_diffrn_reflns_av_R_equivalents 0.0147
_diffrn_reflns_av_sigmaI/netI 0.0207
_diffrn_reflns_limit_h_max 9
_diffrn_reflns_limit_h_min -10
_diffrn_reflns_limit_k_max 17
_diffrn_reflns_limit_k_min -23
_diffrn_reflns_limit_l_max 6
_diffrn_reflns_limit_l_min -6
_diffrn_reflns_number 4040
_diffrn_reflns_theta_full 25.28
_diffrn_reflns_theta_max 25.28
_diffrn_reflns_theta_min 2.53
_exptl_absorpt_coefficient_mu 0.082
_exptl_absorpt_correction_T_max 1.0000
_exptl_absorpt_correction_T_min 0.8451
_exptl_absorpt_correction_type multi-scan
_exptl_crystal_density_diffrn 1.212
_exptl_crystal_F_000 384
_exptl_crystal_size_max 0.40
_exptl_crystal_size_mid 0.30
_exptl_crystal_size_min 0.18
_refine_diff_density_max 0.114
_refine_diff_density_min -0.207
_refine_diff_density_rms 0.041
_refine_ls_abs_structure_details 'Flack H D (1983), Acta Cryst. A39, 876-881'
_refine_ls_abs_structure_Flack 0.9(10)
_refine_ls_extinction_method none
_refine_ls_goodness_of_fit_ref 1.120
_refine_ls_hydrogen_treatment constr
_refine_ls_matrix_type full
_refine_ls_number_parameters 175
_refine_ls_number_reflns 1704
_refine_ls_number_restraints 0
_refine_ls_restrained_S_all 1.120
_refine_ls_R_factor_all 0.0302
_refine_ls_R_factor_gt 0.0292
_refine_ls_shift/su_max 0.000
_refine_ls_shift/su_mean 0.000
_refine_ls_structure_factor_coef Fsqd
_refine_ls_weighting_details 'calc w=1/[\s^2^(Fo^2^)+(0.0400P)^2^+0.1151P] where P=(Fo^2^+2Fc^2^)/3'
_refine_ls_weighting_scheme calc
_refine_ls_wR_factor_gt 0.0718
_refine_ls_wR_factor_ref 0.0728
_reflns_number_gt 1659
_reflns_number_total 1704
_reflns_threshold_expression >2sigma(I)
_cod_data_source_file ja046750gsi20040602_125550.cif
_cod_data_source_block shelxl
_cod_original_sg_symbol_H-M 'P 21 21 21 '
_cod_database_code 4113089

loop_
_symmetry_equiv_pos_as_xyz
'x, y, z'
'x+1/2, -y+1/2, -z'
'-x, y+1/2, -z+1/2'
'-x+1/2, -y, z+1/2'

loop_
_atom_site_label
_atom_site_type_symbol
_atom_site_fract_x
_atom_site_fract_y
_atom_site_fract_z
_atom_site_U_iso_or_equiv
_atom_site_adp_type
_atom_site_occupancy
_atom_site_symmetry_multiplicity
_atom_site_calc_flag
C1 C 0.44881(14) 0.08900(6) 0.5185(2) 0.0203(3) Uani 1 1 d
C2 C 0.32090(15) 0.12880(7) 0.5635(2) 0.0240(3) Uani 1 1 d
C3 C 0.20242(16) 0.13062(7) 0.4044(3) 0.0288(3) Uani 1 1 d
C4 C 0.20887(16) 0.09119(7) 0.2037(3) 0.0288(3) Uani 1 1 d
C5 C 0.33548(17) 0.05068(7) 0.1590(2) 0.0264(3) Uani 1 1 d
C6 C 0.45573(15) 0.05024(7) 0.3134(2) 0.0223(3) Uani 1 1 d
C7 C 0.57516(14) 0.08904(6) 0.6888(2) 0.0205(3) Uani 1 1 d
C8 C 0.73442(14) 0.09491(6) 0.6214(2) 0.0214(3) Uani 1 1 d
C9 C 0.85018(14) 0.12666(7) 0.7832(2) 0.0213(3) Uani 1 1 d
C10 C 0.85392(15) 0.20510(7) 0.7495(3) 0.0255(3) Uani 1 1 d
C11 C 0.9763(2) 0.24138(8) 0.8900(3) 0.0368(4) Uani 1 1 d
O1 O 0.67355(10) 0.02830(4) 0.69127(16) 0.0247(2) Uani 1 1 d
O2 O 0.81674(11) 0.11270(5) 1.02045(15) 0.0254(2) Uani 1 1 d
H2 H 0.3125(17) 0.1555(8) 0.709(3) 0.028(4) Uiso 1 1 d
H2A H 0.8191(19) 0.0683(10) 1.039(3) 0.040(5) Uiso 1 1 d
H3 H 0.1148(19) 0.1600(9) 0.438(3) 0.037(4) Uiso 1 1 d
H4 H 0.1269(18) 0.0923(8) 0.098(3) 0.034(4) Uiso 1 1 d
H5 H 0.3434(16) 0.0238(8) 0.021(3) 0.028(4) Uiso 1 1 d
H6 H 0.5411(15) 0.0237(7) 0.281(2) 0.018(3) Uiso 1 1 d
H7 H 0.5511(16) 0.1051(7) 0.846(3) 0.020(3) Uiso 1 1 d
H8 H 0.7552(15) 0.0977(7) 0.456(3) 0.022(4) Uiso 1 1 d
H9 H 0.9516(16) 0.1075(7) 0.741(3) 0.019(3) Uiso 1 1 d
H10A H 0.7553(18) 0.2229(8) 0.794(3) 0.030(4) Uiso 1 1 d
H10B H 0.8652(16) 0.2138(8) 0.583(3) 0.027(4) Uiso 1 1 d
H11A H 0.964(2) 0.2313(9) 1.062(4) 0.046(5) Uiso 1 1 d
H11B H 0.9742(19) 0.2923(11) 0.867(3) 0.052(5) Uiso 1 1 d
H11C H 1.079(2) 0.2233(9) 0.840(3) 0.041(5) Uiso 1 1 d

loop_
_atom_site_aniso_label
_atom_site_aniso_U_11
_atom_site_aniso_U_22
_atom_site_aniso_U_33
_atom_site_aniso_U_23
_atom_site_aniso_U_13
_atom_site_aniso_U_12
C1 0.0216(6) 0.0189(6) 0.0203(7) 0.0028(5) 0.0021(6) -0.0032(5)
C2 0.0253(7) 0.0224(6) 0.0244(7) 0.0014(6) 0.0042(6) -0.0002(5)
C3 0.0218(7) 0.0297(7) 0.0348(8) 0.0088(7) 0.0019(6) 0.0014(6)
C4 0.0246(6) 0.0331(7) 0.0286(7) 0.0100(6) -0.0076(6) -0.0069(6)
C5 0.0335(7) 0.0251(7) 0.0206(7) 0.0005(6) -0.0008(6) -0.0083(6)
C6 0.0249(6) 0.0200(6) 0.0221(7) 0.0019(5) 0.0022(6) -0.0007(5)
C7 0.0237(6) 0.0193(6) 0.0183(7) -0.0003(6) 0.0014(5) 0.0012(5)
C8 0.0248(6) 0.0207(6) 0.0187(7) -0.0013(6) 0.0012(5) 0.0011(5)
C9 0.0209(6) 0.0220(6) 0.0211(6) 0.0016(5) 0.0004(5) 0.0009(5)
C10 0.0255(7) 0.0232(7) 0.0278(8) 0.0012(6) -0.0005(6) 0.0009(5)
C11 0.0412(9) 0.0243(8) 0.0450(10) -0.0027(7) -0.0092(8) -0.0034(7)
O1 0.0279(5) 0.0174(4) 0.0289(5) 0.0000(4) -0.0042(4) 0.0014(4)
O2 0.0338(5) 0.0231(5) 0.0193(5) 0.0000(4) -0.0023(4) -0.0016(4)

loop_
_atom_type_symbol
_atom_type_description
_atom_type_scat_dispersion_real
_atom_type_scat_dispersion_imag
_atom_type_scat_source
C C 0.0033 0.0016 'International Tables Vol C Tables 4.2.6.8 and 6.1.1.4'
H H 0.0000 0.0000 'International Tables Vol C Tables 4.2.6.8 and 6.1.1.4'
O O 0.0106 0.0060 'International Tables Vol C Tables 4.2.6.8 and 6.1.1.4'

loop_
_geom_angle_atom_site_label_1
_geom_angle_atom_site_label_2
_geom_angle_atom_site_label_3
_geom_angle
C2 C1 C6 119.13(12)
C2 C1 C7 119.32(12)
C6 C1 C7 121.55(11)
C1 C2 C3 120.31(12)
C1 C2 H2 120.5(9)
C3 C2 H2 119.2(9)
C4 C3 C2 120.24(13)
C4 C3 H3 121.1(10)
C2 C3 H3 118.6(10)
C3 C4 C5 119.74(13)
C3 C4 H4 119.5(10)
C5 C4 H4 120.8(10)
C6 C5 C4 120.29(12)
C6 C5 H5 118.4(9)
C4 C5 H5 121.3(9)
C5 C6 C1 120.25(12)
C5 C6 H6 119.9(9)
C1 C6 H6 119.8(9)
O1 C7 C8 59.33(8)
O1 C7 C1 117.10(11)
C8 C7 C1 123.33(12)
O1 C7 H7 112.1(8)
C8 C7 H7 115.4(8)
C1 C7 H7 116.3(8)
O1 C8 C7 60.04(8)
O1 C8 C9 116.07(11)
C7 C8 C9 121.33(12)
O1 C8 H8 113.0(8)
C7 C8 H8 116.4(8)
C9 C8 H8 116.9(8)
O2 C9 C8 111.86(11)
O2 C9 C10 108.32(11)
C8 C9 C10 109.69(11)
O2 C9 H9 110.6(8)
C8 C9 H9 107.9(8)
C10 C9 H9 108.4(8)
C11 C10 C9 113.77(12)
C11 C10 H10A 109.8(9)
C9 C10 H10A 107.3(9)
C11 C10 H10B 111.6(9)
C9 C10 H10B 107.3(9)
H10A C10 H10B 106.7(13)
C10 C11 H11A 110.8(11)
C10 C11 H11B 111.7(11)
H11A C11 H11B 108.7(15)
C10 C11 H11C 109.2(10)
H11A C11 H11C 107.9(15)
H11B C11 H11C 108.5(13)
C8 O1 C7 60.63(8)
C9 O2 H2A 107.4(12)

loop_
_geom_bond_atom_site_label_1
_geom_bond_atom_site_label_2
_geom_bond_distance
C1 C2 1.3898(18)
C1 C6 1.3953(19)
C1 C7 1.4849(19)
C2 C3 1.391(2)
C2 H2 0.983(15)
C3 C4 1.380(2)
C3 H3 0.979(17)
C4 C5 1.388(2)
C4 H4 0.946(18)
C5 C6 1.3846(19)
C5 H5 0.947(16)
C6 H6 0.930(14)
C7 O1 1.4563(15)
C7 C8 1.4650(18)
C7 H7 0.975(15)
C8 O1 1.4458(15)
C8 C9 1.5113(19)
C8 H8 0.971(16)
C9 O2 1.4196(17)
C9 C10 1.5207(18)
C9 H9 1.000(15)
C10 C11 1.519(2)
C10 H10A 0.971(16)
C10 H10B 0.977(16)
C11 H11A 1.01(2)
C11 H11B 0.99(2)
C11 H11C 1.013(18)
O2 H2A 0.860(18)

loop_
_geom_hbond_atom_site_label_D
_geom_hbond_atom_site_label_H
_geom_hbond_atom_site_label_A
_geom_hbond_distance_DH
_geom_hbond_distance_HA
_geom_hbond_distance_DA
_geom_hbond_angle_DHA
_geom_hbond_site_symmetry_A
O2 H2A O1 0.860(18) 2.055(18) 2.8840(13) 161.7(17) 4_655
